data_1570369
loop_
_publ_author_name
'Doi, Takahiro'
'Sakai, Takayuki'

_publ_section_title
;
 Methyl 1-(4-fluorobenzyl)-1H-indazole-3-carboxylate
;
_journal_coeditor_code ZL4059
_journal_issue 11
_journal_name_full IUCrData
_journal_paper_doi 10.1107/S2414314623009951
_journal_volume 8
_journal_year 2023
_chemical_formula_iupac 'C16 H13 F N2 O2'
_chemical_formula_moiety 'C16 H13 F N2 O2'
_chemical_formula_sum 'C16 H13 F N2 O2'
_chemical_formula_weight 284.28
_chemical_name_systematic
;
Methyl 1-(4-fluorobenzyl)-1<i>H</i>-indazole-3-carboxylate
;
_space_group_crystal_system monoclinic
_space_group_IT_number 14
_space_group_name_Hall '-P 2yn'
_space_group_name_H-M_alt 'P 1 21/n 1'
_atom_sites_solution_hydrogens geom
_atom_sites_solution_primary dual
_audit_creation_method
;
Olex2 1.5-ac5-024
(compiled 2022.04.12 svn.rca3783a0 for Rigaku Oxford Diffraction, GUI svn.r6498)
;
_cell_angle_alpha 90
_cell_angle_beta 90.4600(6)
_cell_angle_gamma 90
_cell_formula_units_Z 4
_cell_length_a 5.04322(3)
_cell_length_b 18.11509(13)
_cell_length_c 14.46487(10)
_cell_measurement_reflns_used 29913
_cell_measurement_temperature 100.00(11)
_cell_measurement_theta_max 79.9390
_cell_measurement_theta_min 3.9030
_cell_volume 1321.445(15)
_computing_cell_refinement
;
CrysAlisPro 1.171.42.88a (Rigaku OD, 2023)
;
_computing_data_collection
;
CrysAlisPro 1.171.42.88a (Rigaku OD, 2023)
;
_computing_data_reduction
;
CrysAlisPro 1.171.42.88a (Rigaku OD, 2023)
;
_computing_molecular_graphics
;
Olex2 1.5-ac5-024 (Dolomanov <i>et al.</i>,  2009)
;
_computing_publication_material
;
Olex2 1.5-ac5-024 (Dolomanov <i>et al.</i>,  2009)
;
_computing_structure_refinement
;
<i>SHELXL2018/3</i> (Sheldrick, 2015<i>b</i>)
;
_computing_structure_solution
;
<i>SHELXT2018/2</i> (Sheldrick, 2015<i>a</i>)
;
_diffrn_ambient_temperature 100.00(11)
_diffrn_detector 'Hybrid Pixel Array Detector'
_diffrn_detector_area_resol_mean 10.0000
_diffrn_measured_fraction_theta_full 1.000
_diffrn_measured_fraction_theta_max 1.000
_diffrn_measurement_device 'four-circle diffractometer'
_diffrn_measurement_device_type 'XtaLAB Synergy, Single source at home/near, HyPix-Arc 100'
_diffrn_measurement_method '\w scans'
_diffrn_radiation_monochromator graphite
_diffrn_radiation_probe x-ray
_diffrn_radiation_type 'Cu K\a'
_diffrn_radiation_wavelength 1.54184
_diffrn_reflns_av_R_equivalents 0.0349
_diffrn_reflns_av_unetI/netI 0.0111
_diffrn_reflns_limit_h_max 6
_diffrn_reflns_limit_h_min -6
_diffrn_reflns_limit_k_max 22
_diffrn_reflns_limit_k_min -21
_diffrn_reflns_limit_l_max 18
_diffrn_reflns_limit_l_min -18
_diffrn_reflns_number 47493
_diffrn_reflns_theta_full 67.684
_diffrn_reflns_theta_max 75.262
_diffrn_reflns_theta_min 3.911
_diffrn_source 'fine-focus sealed X-ray tube'
_exptl_absorpt_coefficient_mu 0.877
_exptl_absorpt_correction_T_max 1.00000
_exptl_absorpt_correction_T_min 0.62556
_exptl_absorpt_correction_type gaussian
_exptl_absorpt_process_details
;
(CrysAlisPro; Rigaku OD, 2023)
;
_exptl_crystal_colour 'clear light colourless'
_exptl_crystal_density_diffrn 1.429
_exptl_crystal_description block
_exptl_crystal_F_000 592
_exptl_crystal_size_max 0.32
_exptl_crystal_size_mid 0.13
_exptl_crystal_size_min 0.12
_refine_diff_density_max 0.302
_refine_diff_density_min -0.179
_refine_ls_extinction_coef 0.0027(3)
_refine_ls_extinction_expression Fc^*^=kFc[1+0.001xFc^2^\l^3^/sin(2\q)]^-1/4^
_refine_ls_extinction_method
;
SHELXL-2018/3 (Sheldrick 2018)
;
_refine_ls_goodness_of_fit_ref 1.026
_refine_ls_hydrogen_treatment constr
_refine_ls_matrix_type full
_refine_ls_number_parameters 192
_refine_ls_number_reflns 2732
_refine_ls_number_restraints 0
_refine_ls_restrained_S_all 1.026
_refine_ls_R_factor_all 0.0315
_refine_ls_R_factor_gt 0.0309
_refine_ls_shift/su_max 0.001
_refine_ls_shift/su_mean 0.000
_refine_ls_structure_factor_coef Fsqd
_refine_ls_weighting_details 'w=1/[\s^2^(Fo^2^)+(0.0369P)^2^+0.5320P] where P=(Fo^2^+2Fc^2^)/3'
_refine_ls_weighting_scheme calc
_refine_ls_wR_factor_gt 0.0772
_refine_ls_wR_factor_ref 0.0778
_reflns_number_gt 2666
_reflns_number_total 2732
_reflns_threshold_expression 'I > 2\s(I)'
_cod_data_source_file zl4059.cif
_cod_data_source_block I
_cod_original_cell_volume 1321.445(16)
_cod_database_code 1570369
_shelx_space_group_comment
;
The symmetry employed for this shelxl refinement is uniquely defined
by the following loop, which should always be used as a source of
symmetry information in preference to the above space-group names.
They are only intended as comments.
;
_shelx_estimated_absorpt_t_min 0.767
_shelx_estimated_absorpt_t_max 0.902

loop_
_space_group_symop_operation_xyz
'x, y, z'
'-x+1/2, y+1/2, -z+1/2'
'-x, -y, -z'
'x-1/2, -y-1/2, z-1/2'

loop_
_atom_site_type_symbol
_atom_site_label
_atom_site_fract_x
_atom_site_fract_y
_atom_site_fract_z
_atom_site_U_iso_or_equiv
_atom_site_adp_type
_atom_site_calc_flag
_atom_site_occupancy
_atom_site_disorder_assembly
_atom_site_disorder_group
F F11 0.20188(14) 0.51087(4) 0.93308(4) 0.03075(18) Uani d 1 . .
O O16 0.11216(15) 0.25606(4) 0.38007(5) 0.02287(18) Uani d 1 . .
O O15 0.03249(15) 0.37833(4) 0.38349(5) 0.02512(19) Uani d 1 . .
N N1 0.65913(16) 0.38193(5) 0.56604(6) 0.01720(19) Uani d 1 . .
N N2 0.45483(16) 0.39395(5) 0.50783(6) 0.01800(19) Uani d 1 . .
C C5 0.71051(19) 0.30814(5) 0.57692(7) 0.0168(2) Uani d 1 . .
C C4 0.52753(19) 0.27022(5) 0.52017(7) 0.0170(2) Uani d 1 . .
C C3 0.37458(19) 0.32774(5) 0.47872(7) 0.0172(2) Uani d 1 . .
C C7 0.63589(19) 0.46374(5) 0.70088(7) 0.0180(2) Uani d 1 . .
C C6 0.7843(2) 0.44440(6) 0.61369(7) 0.0194(2) Uani d 1 . .
H H6A 0.786848 0.487719 0.571991 0.023 Uiso calc 1 . .
H H6B 0.970040 0.431674 0.629647 0.023 Uiso calc 1 . .
C C12 0.2762(2) 0.52949(6) 0.77426(7) 0.0201(2) Uani d 1 . .
H H12 0.131495 0.562982 0.771153 0.024 Uiso calc 1 . .
C C13 0.4240(2) 0.51310(5) 0.69631(7) 0.0191(2) Uani d 1 . .
H H13 0.380134 0.535846 0.639021 0.023 Uiso calc 1 . .
C C14 0.1556(2) 0.32536(6) 0.41015(7) 0.0185(2) Uani d 1 . .
C C18 0.5330(2) 0.19243(6) 0.51774(7) 0.0200(2) Uani d 1 . .
H H18 0.411852 0.165588 0.480012 0.024 Uiso calc 1 . .
C C21 0.9019(2) 0.27162(6) 0.63117(7) 0.0198(2) Uani d 1 . .
H H21 1.025145 0.297972 0.668632 0.024 Uiso calc 1 . .
C C10 0.3461(2) 0.49563(6) 0.85637(7) 0.0212(2) Uani d 1 . .
C C20 0.9017(2) 0.19570(6) 0.62728(8) 0.0226(2) Uani d 1 . .
H H20 1.028026 0.168985 0.663067 0.027 Uiso calc 1 . .
C C8 0.7006(2) 0.43131(6) 0.78554(7) 0.0219(2) Uani d 1 . .
H H8 0.845925 0.398046 0.789401 0.026 Uiso calc 1 . .
C C19 0.7187(2) 0.15640(6) 0.57148(8) 0.0225(2) Uani d 1 . .
H H19 0.723970 0.103984 0.571045 0.027 Uiso calc 1 . .
C C9 0.5551(2) 0.44705(6) 0.86433(7) 0.0242(2) Uani d 1 . .
H H9 0.598636 0.424934 0.922035 0.029 Uiso calc 1 . .
C C17 -0.0982(2) 0.24943(6) 0.31188(8) 0.0250(2) Uani d 1 . .
H H17A -0.046710 0.275111 0.255159 0.038 Uiso calc 1 . .
H H17B -0.260822 0.271534 0.336094 0.038 Uiso calc 1 . .
H H17C -0.129430 0.197143 0.298222 0.038 Uiso calc 1 . .

loop_
_atom_site_aniso_label
_atom_site_aniso_U_11
_atom_site_aniso_U_22
_atom_site_aniso_U_33
_atom_site_aniso_U_12
_atom_site_aniso_U_13
_atom_site_aniso_U_23
F11 0.0376(4) 0.0365(4) 0.0183(3) 0.0086(3) 0.0041(3) -0.0015(3)
O16 0.0232(4) 0.0211(4) 0.0241(4) 0.0026(3) -0.0085(3) -0.0028(3)
O15 0.0253(4) 0.0218(4) 0.0281(4) 0.0045(3) -0.0065(3) 0.0027(3)
N1 0.0187(4) 0.0158(4) 0.0171(4) 0.0004(3) -0.0013(3) 0.0006(3)
N2 0.0189(4) 0.0187(4) 0.0163(4) 0.0013(3) -0.0001(3) 0.0014(3)
C5 0.0170(4) 0.0165(5) 0.0171(5) 0.0003(4) 0.0025(4) 0.0006(4)
C4 0.0160(4) 0.0183(5) 0.0168(5) 0.0005(4) 0.0012(4) 0.0009(4)
C3 0.0179(5) 0.0169(5) 0.0168(5) 0.0008(4) 0.0009(4) 0.0009(4)
C7 0.0190(5) 0.0151(5) 0.0199(5) -0.0037(4) -0.0022(4) -0.0014(4)
C6 0.0202(5) 0.0165(5) 0.0216(5) -0.0027(4) -0.0004(4) -0.0010(4)
C12 0.0209(5) 0.0168(5) 0.0224(5) 0.0009(4) -0.0028(4) -0.0008(4)
C13 0.0218(5) 0.0166(5) 0.0189(5) -0.0022(4) -0.0039(4) 0.0018(4)
C14 0.0184(5) 0.0197(5) 0.0172(5) 0.0009(4) 0.0011(4) 0.0013(4)
C18 0.0195(5) 0.0174(5) 0.0230(5) -0.0009(4) -0.0001(4) -0.0004(4)
C21 0.0180(5) 0.0216(5) 0.0199(5) 0.0007(4) -0.0015(4) 0.0005(4)
C10 0.0255(5) 0.0208(5) 0.0173(5) -0.0008(4) 0.0003(4) -0.0034(4)
C20 0.0202(5) 0.0221(5) 0.0255(5) 0.0043(4) -0.0018(4) 0.0042(4)
C8 0.0236(5) 0.0187(5) 0.0235(5) 0.0032(4) -0.0043(4) -0.0007(4)
C19 0.0227(5) 0.0162(5) 0.0287(5) 0.0019(4) 0.0007(4) 0.0019(4)
C9 0.0315(6) 0.0231(5) 0.0179(5) 0.0023(4) -0.0053(4) 0.0019(4)
C17 0.0231(5) 0.0284(6) 0.0234(5) 0.0017(4) -0.0082(4) -0.0035(4)

loop_
_atom_type_symbol
_atom_type_description
_atom_type_scat_dispersion_real
_atom_type_scat_dispersion_imag
_atom_type_scat_source
C C 0.0181 0.0091 'International Tables Vol C Tables 4.2.6.8 and 6.1.1.4'
H H 0.0000 0.0000 'International Tables Vol C Tables 4.2.6.8 and 6.1.1.4'
F F 0.0727 0.0534 'International Tables Vol C Tables 4.2.6.8 and 6.1.1.4'
N N 0.0311 0.0180 'International Tables Vol C Tables 4.2.6.8 and 6.1.1.4'
O O 0.0492 0.0322 'International Tables Vol C Tables 4.2.6.8 and 6.1.1.4'

loop_
_exptl_crystal_face_index_h
_exptl_crystal_face_index_k
_exptl_crystal_face_index_l
_exptl_crystal_face_perp_dist
0 12 -1 0.0615
2 8 4 0.1009
2 -6 6 0.1189
-2 -8 -4 0.1036
-2 3 -7 0.1500
2 8 4 0.1071
2 -5 6 0.1315
3 3 2 0.1393
3 -2 3 0.1500
-3 -6 -1 0.1272
3 7 1 0.1297
0 11 -3 0.0637
-3 3 0 0.1805
-3 -3 1 0.1487
-1 -11 3 0.0786
3 0 0 0.1425
-3 5 3 0.1639
2 5 -5 0.1310
3 -1 -4 0.1399
-2 -5 5 0.1091
-2 8 5 0.1224
1 7 -7 0.0933
2 -3 -7 0.1110
0 -10 5 0.0672
0 7 -7 0.0670
1 -7 -8 0.0774
-1 9 6 0.0757
-1 5 9 0.0688
0 -7 7 0.0563
0 10 5 0.0433
0 8 7 0.0543
0 -8 -7 0.0622
-1 -4 8 0.0706

loop_
_geom_angle_atom_site_label_1
_geom_angle_atom_site_label_2
_geom_angle_atom_site_label_3
_geom_angle_site_symmetry_1
_geom_angle_site_symmetry_3
_geom_angle
_geom_angle_publ_flag
C14 O16 C17 . . 114.47(8) ?
N2 N1 C5 . . 111.93(8) ?
N2 N1 C6 . . 119.68(8) ?
C5 N1 C6 . . 128.23(8) ?
C3 N2 N1 . . 106.36(8) ?
N1 C5 C4 . . 106.64(8) ?
N1 C5 C21 . . 130.70(9) ?
C21 C5 C4 . . 122.66(9) ?
C5 C4 C3 . . 103.78(8) ?
C5 C4 C18 . . 119.27(9) ?
C18 C4 C3 . . 136.95(9) ?
N2 C3 C4 . . 111.28(9) ?
N2 C3 C14 . . 117.47(9) ?
C4 C3 C14 . . 131.23(9) ?
C13 C7 C6 . . 119.54(9) ?
C13 C7 C8 . . 119.06(9) ?
C8 C7 C6 . . 121.36(9) ?
N1 C6 C7 . . 110.90(8) ?
N1 C6 H6A . . 109.5 ?
N1 C6 H6B . . 109.5 ?
C7 C6 H6A . . 109.5 ?
C7 C6 H6B . . 109.5 ?
H6A C6 H6B . . 108.0 ?
C13 C12 H12 . . 121.0 ?
C10 C12 H12 . . 121.0 ?
C10 C12 C13 . . 117.95(9) ?
C7 C13 H13 . . 119.5 ?
C12 C13 C7 . . 120.97(9) ?
C12 C13 H13 . . 119.5 ?
O16 C14 C3 . . 111.28(8) ?
O15 C14 O16 . . 123.86(9) ?
O15 C14 C3 . . 124.86(9) ?
C4 C18 H18 . . 120.9 ?
C19 C18 C4 . . 118.24(9) ?
C19 C18 H18 . . 120.9 ?
C5 C21 H21 . . 121.7 ?
C20 C21 C5 . . 116.59(10) ?
C20 C21 H21 . . 121.7 ?
F11 C10 C12 . . 118.50(9) ?
F11 C10 C9 . . 118.41(9) ?
C9 C10 C12 . . 123.09(10) ?
C21 C20 H20 . . 119.1 ?
C21 C20 C19 . . 121.78(10) ?
C19 C20 H20 . . 119.1 ?
C7 C8 H8 . . 119.6 ?
C9 C8 C7 . . 120.80(10) ?
C9 C8 H8 . . 119.6 ?
C18 C19 C20 . . 121.45(10) ?
C18 C19 H19 . . 119.3 ?
C20 C19 H19 . . 119.3 ?
C10 C9 C8 . . 118.12(10) ?
C10 C9 H9 . . 120.9 ?
C8 C9 H9 . . 120.9 ?
O16 C17 H17A . . 109.5 ?
O16 C17 H17B . . 109.5 ?
O16 C17 H17C . . 109.5 ?
H17A C17 H17B . . 109.5 ?
H17A C17 H17C . . 109.5 ?
H17B C17 H17C . . 109.5 ?

loop_
_geom_bond_atom_site_label_1
_geom_bond_atom_site_label_2
_geom_bond_site_symmetry_2
_geom_bond_distance
_geom_bond_publ_flag
F11 C10 . 1.3601(12) ?
O16 C14 . 1.3459(13) ?
O16 C17 . 1.4477(12) ?
O15 C14 . 1.2047(13) ?
N1 N2 . 1.3432(12) ?
N1 C5 . 1.3704(13) ?
N1 C6 . 1.4653(13) ?
N2 C3 . 1.3329(13) ?
C5 C4 . 1.4090(14) ?
C5 C21 . 1.4046(14) ?
C4 C3 . 1.4259(13) ?
C4 C18 . 1.4098(14) ?
C3 C14 . 1.4790(14) ?
C7 C6 . 1.5129(14) ?
C7 C13 . 1.3943(14) ?
C7 C8 . 1.3946(14) ?
C6 H6A . 0.9900 ?
C6 H6B . 0.9900 ?
C12 H12 . 0.9500 ?
C12 C13 . 1.3887(15) ?
C12 C10 . 1.3801(15) ?
C13 H13 . 0.9500 ?
C18 H18 . 0.9500 ?
C18 C19 . 1.3767(15) ?
C21 H21 . 0.9500 ?
C21 C20 . 1.3765(15) ?
C10 C9 . 1.3770(15) ?
C20 H20 . 0.9500 ?
C20 C19 . 1.4135(15) ?
C8 H8 . 0.9500 ?
C8 C9 . 1.3900(15) ?
C19 H19 . 0.9500 ?
C9 H9 . 0.9500 ?
C17 H17A . 0.9800 ?
C17 H17B . 0.9800 ?
C17 H17C . 0.9800 ?

loop_
_geom_hbond_atom_site_label_D
_geom_hbond_atom_site_label_H
_geom_hbond_atom_site_label_A
_geom_hbond_site_symmetry_A
_geom_hbond_distance_DH
_geom_hbond_distance_HA
_geom_hbond_distance_DA
_geom_hbond_angle_DHA
_geom_hbond_publ_flag
C6 H6A O15 3_666 0.99 2.67 3.3417(13) 125.4 yes
C12 H12 O15 3_566 0.95 2.61 3.2190(12) 122.7 yes
C13 H13 O15 3_566 0.95 2.62 3.2339(12) 123.1 yes
C13 H13 N2 3_666 0.95 2.62 3.4578(13) 147.7 yes
C19 H19 F11 2_546 0.95 2.73 3.3840(13) 126.6 yes
C9 H9 F11 3_667 0.95 2.59 3.2577(12) 127.3 yes
C17 H17A Cg 4_454 0.98 2.95 3.8114(12) 148 yes
